data_4032892
loop_
_publ_author_name
'Mallick, Rajendra K.'
'Prabagar, B.'
'Sahoo, Akhila K.'

_publ_section_title
;
 Regioselective Synthesis of 2,4,5-Trisubstituted Oxazoles and Ketene
 Aminals via Hydroamidation and Iodo-Imidation of Ynamides.
;
_journal_issue 19
_journal_name_full 'The Journal of organic chemistry'
_journal_page_first 10583
_journal_page_last 10594
_journal_paper_doi 10.1021/acs.joc.7b02124
_journal_volume 82
_journal_year 2017
_chemical_formula_sum 'C26 H21 I N2 O4 S'
_chemical_formula_weight 584.41
_chemical_name_systematic
; 
 ? 
;
_space_group_IT_number 15
_symmetry_cell_setting monoclinic
_symmetry_space_group_name_Hall '-C 2yc'
_symmetry_space_group_name_H-M 'C 1 2/c 1'
_atom_sites_solution_hydrogens geom
_atom_sites_solution_primary direct
_atom_sites_solution_secondary difmap
_audit_creation_method SHELXL-97
_cell_angle_alpha 90.00
_cell_angle_beta 109.063(4)
_cell_angle_gamma 90.00
_cell_formula_units_Z 8
_cell_length_a 32.959(4)
_cell_length_b 8.5274(8)
_cell_length_c 18.548(2)
_cell_measurement_reflns_used 9780
_cell_measurement_temperature 296(2)
_cell_measurement_theta_max 26.38
_cell_measurement_theta_min 2.26
_cell_volume 4927.1(9)
_computing_cell_refinement 'Bruker SMART'
_computing_data_collection 'Bruker SMART'
_computing_data_reduction 'Bruker SAINT'
_computing_molecular_graphics 'Bruker SHELXTL'
_computing_publication_material 'Bruker SHELXTL'
_computing_structure_refinement 'SHELXL-97 (Sheldrick, 1997)'
_computing_structure_solution 'SHELXS-97 (Sheldrick, 1990)'
_diffrn_ambient_temperature 296(2)
_diffrn_measured_fraction_theta_full 0.996
_diffrn_measured_fraction_theta_max 0.996
_diffrn_measurement_device_type 'CCD area detector'
_diffrn_measurement_method 'phi and omega scans'
_diffrn_radiation_monochromator graphite
_diffrn_radiation_source 'fine-focus sealed tube'
_diffrn_radiation_type MoK\a
_diffrn_radiation_wavelength 0.71073
_diffrn_reflns_av_R_equivalents 0.0595
_diffrn_reflns_av_sigmaI/netI 0.0277
_diffrn_reflns_limit_h_max 44
_diffrn_reflns_limit_h_min -44
_diffrn_reflns_limit_k_max 11
_diffrn_reflns_limit_k_min -11
_diffrn_reflns_limit_l_max 24
_diffrn_reflns_limit_l_min -24
_diffrn_reflns_number 82281
_diffrn_reflns_theta_full 28.43
_diffrn_reflns_theta_max 28.43
_diffrn_reflns_theta_min 2.26
_exptl_absorpt_coefficient_mu 1.420
_exptl_absorpt_correction_T_max 1.00
_exptl_absorpt_correction_T_min 0.8858
_exptl_absorpt_correction_type empirical
_exptl_absorpt_process_details sadabs
_exptl_crystal_colour colorless
_exptl_crystal_density_diffrn 1.576
_exptl_crystal_density_method 'not measured'
_exptl_crystal_description plate
_exptl_crystal_F_000 2336
_exptl_crystal_size_max 0.2
_exptl_crystal_size_mid 0.1
_exptl_crystal_size_min 0.08
_refine_diff_density_max 0.745
_refine_diff_density_min -1.024
_refine_diff_density_rms 0.138
_refine_ls_extinction_method none
_refine_ls_goodness_of_fit_ref 1.097
_refine_ls_hydrogen_treatment mixed
_refine_ls_matrix_type full
_refine_ls_number_parameters 308
_refine_ls_number_reflns 6182
_refine_ls_number_restraints 0
_refine_ls_restrained_S_all 1.097
_refine_ls_R_factor_all 0.0622
_refine_ls_R_factor_gt 0.0370
_refine_ls_shift/su_max 0.01
_refine_ls_shift/su_mean 0.001
_refine_ls_structure_factor_coef Fsqd
_refine_ls_weighting_details 'calc w=1/[\s^2^(Fo^2^)+(0.0476P)^2^+2.9444P] where P=(Fo^2^+2Fc^2^)/3'
_refine_ls_weighting_scheme calc
_refine_ls_wR_factor_gt 0.0855
_refine_ls_wR_factor_ref 0.0942
_reflns_number_gt 4535
_reflns_number_total 6182
_reflns_threshold_expression >2sigma(I)
_cod_data_source_file jo7b02124_si_002.cif
_cod_data_source_block bala_compound_4a
_cod_depositor_comments 'Adding full bibliography for 4032890--4032892.cif.'
_cod_original_cell_volume 4927.0(9)
_cod_original_sg_symbol_H-M 'C 2/c'
_cod_database_code 4032892

loop_
_symmetry_equiv_pos_as_xyz
'x, y, z'
'-x, y, -z+1/2'
'x+1/2, y+1/2, z'
'-x+1/2, y+1/2, -z+1/2'
'-x, -y, -z'
'x, -y, z-1/2'
'-x+1/2, -y+1/2, -z'
'x+1/2, -y+1/2, z-1/2'

loop_
_atom_site_label
_atom_site_type_symbol
_atom_site_fract_x
_atom_site_fract_y
_atom_site_fract_z
_atom_site_U_iso_or_equiv
_atom_site_adp_type
_atom_site_occupancy
_atom_site_symmetry_multiplicity
_atom_site_calc_flag
_atom_site_refinement_flags
I1 I 0.104985(7) 0.63900(2) 0.283184(11) 0.05219(9) Uani 1 1 d .
S1 S 0.17666(2) 0.50507(7) 0.13765(4) 0.03374(14) Uani 1 1 d .
O1 O 0.17095(7) 0.63115(19) 0.08486(12) 0.0483(5) Uani 1 1 d .
N2 N 0.12851(6) 0.4666(2) 0.14263(11) 0.0327(4) Uani 1 1 d .
O2 O 0.20419(6) 0.5224(2) 0.21411(11) 0.0454(5) Uani 1 1 d .
C6 C 0.12586(8) 0.3630(3) 0.20117(14) 0.0312(5) Uani 1 1 d .
C7 C 0.19381(8) 0.3408(3) 0.09798(14) 0.0310(5) Uani 1 1 d .
C8 C 0.05244(8) 0.5485(3) 0.08364(14) 0.0378(6) Uani 1 1 d .
C9 C 0.11269(8) 0.4039(3) 0.25862(15) 0.0345(5) Uani 1 1 d .
N1 N 0.14082(7) 0.2059(2) 0.20032(11) 0.0338(5) Uani 1 1 d .
C11 C 0.10230(8) 0.2893(3) 0.31048(15) 0.0362(5) Uani 1 1 d .
C12 C 0.09077(8) 0.4748(3) 0.06988(15) 0.0412(6) Uani 1 1 d .
C13 C 0.17687(9) 0.1475(3) 0.25946(17) 0.0436(6) Uani 1 1 d .
C14 C 0.23967(9) 0.1185(3) 0.11080(17) 0.0420(6) Uani 1 1 d .
H14 H 0.2618 0.0558 0.1411 0.050 Uiso 1 1 calc R
C15 C 0.04551(10) 0.7083(4) 0.07483(18) 0.0510(7) Uani 1 1 d .
H15 H 0.0647 0.7708 0.0604 0.061 Uiso 1 1 calc R
C16 C 0.17474(9) 0.3076(3) 0.02096(15) 0.0419(6) Uani 1 1 d .
H16 H 0.1531 0.3718 -0.0096 0.050 Uiso 1 1 calc R
O4 O 0.19699(7) 0.2217(3) 0.31327(13) 0.0607(6) Uani 1 1 d .
C18 C 0.12394(9) 0.2867(3) 0.38809(15) 0.0441(6) Uani 1 1 d .
H18 H 0.1454 0.3602 0.4094 0.053 Uiso 1 1 calc R
C19 C 0.12231(10) 0.0932(3) 0.14471(17) 0.0438(7) Uani 1 1 d .
C20 C 0.22625(8) 0.2465(3) 0.14295(14) 0.0352(5) Uani 1 1 d .
H20 H 0.2390 0.2687 0.1945 0.042 Uiso 1 1 calc R
C21 C 0.02294(9) 0.4575(4) 0.10335(17) 0.0488(7) Uani 1 1 d .
H21 H 0.0267 0.3494 0.1079 0.059 Uiso 1 1 calc R
C22 C 0.18816(10) 0.1784(4) -0.00965(16) 0.0474(7) Uani 1 1 d .
H22 H 0.1751 0.1550 -0.0610 0.057 Uiso 1 1 calc R
O3 O 0.08992(9) 0.1119(3) 0.09236(14) 0.0694(7) Uani 1 1 d .
C24 C 0.22087(9) 0.0822(3) 0.03454(16) 0.0417(6) Uani 1 1 d .
C25 C 0.08233(12) 0.0688(4) 0.4035(2) 0.0661(9) Uani 1 1 d .
H25 H 0.0754 -0.0041 0.4350 0.079 Uiso 1 1 calc R
C26 C 0.18340(10) -0.0189(3) 0.2397(2) 0.0578(8) Uani 1 1 d .
H26A H 0.1800 -0.0899 0.2782 0.069 Uiso 1 1 calc R
H26B H 0.2119 -0.0327 0.2364 0.069 Uiso 1 1 calc R
C27 C 0.23496(12) -0.0595(4) 0.0010(2) 0.0650(9) Uani 1 1 d .
H27A H 0.2144 -0.1423 -0.0044 0.097 Uiso 1 1 calc R
H27B H 0.2625 -0.0933 0.0341 0.097 Uiso 1 1 calc R
H27C H 0.2369 -0.0335 -0.0481 0.097 Uiso 1 1 calc R
C28 C 0.14988(11) -0.0507(3) 0.1638(2) 0.0603(9) Uani 1 1 d .
H28A H 0.1632 -0.0700 0.1252 0.072 Uiso 1 1 calc R
H28B H 0.1329 -0.1416 0.1670 0.072 Uiso 1 1 calc R
C29 C 0.11420(11) 0.1771(4) 0.43403(17) 0.0529(8) Uani 1 1 d .
H29 H 0.1292 0.1760 0.4861 0.064 Uiso 1 1 calc R
C30 C -0.01199(11) 0.5257(5) 0.1162(2) 0.0657(9) Uani 1 1 d .
H30 H -0.0315 0.4639 0.1302 0.079 Uiso 1 1 calc R
C31 C 0.07023(11) 0.1789(4) 0.28027(18) 0.0571(8) Uani 1 1 d .
H31 H 0.0550 0.1792 0.2283 0.069 Uiso 1 1 calc R
C32 C -0.01805(12) 0.6844(5) 0.1086(2) 0.0726(10) Uani 1 1 d .
H32 H -0.0415 0.7302 0.1178 0.087 Uiso 1 1 calc R
C33 C 0.01028(11) 0.7757(4) 0.0873(2) 0.0671(10) Uani 1 1 d .
H33 H 0.0058 0.8833 0.0814 0.080 Uiso 1 1 calc R
C34 C 0.06089(12) 0.0686(5) 0.3272(2) 0.0714(11) Uani 1 1 d .
H34 H 0.0398 -0.0063 0.3064 0.086 Uiso 1 1 calc R

loop_
_atom_site_aniso_label
_atom_site_aniso_U_11
_atom_site_aniso_U_22
_atom_site_aniso_U_33
_atom_site_aniso_U_23
_atom_site_aniso_U_13
_atom_site_aniso_U_12
I1 0.07789(17) 0.03746(11) 0.05053(13) -0.00929(8) 0.03371(11) -0.00264(9)
S1 0.0387(3) 0.0281(3) 0.0362(3) -0.0031(2) 0.0146(3) 0.0017(2)
O1 0.0630(13) 0.0316(9) 0.0590(13) 0.0096(8) 0.0317(11) 0.0068(8)
N2 0.0328(11) 0.0362(11) 0.0290(10) 0.0015(8) 0.0099(9) 0.0058(9)
O2 0.0409(10) 0.0516(11) 0.0414(11) -0.0168(9) 0.0102(9) -0.0058(9)
C6 0.0303(12) 0.0320(12) 0.0293(12) -0.0012(9) 0.0072(10) 0.0021(10)
C7 0.0332(13) 0.0289(11) 0.0329(13) -0.0023(9) 0.0135(11) 0.0019(10)
C8 0.0342(14) 0.0430(14) 0.0326(13) 0.0025(11) 0.0060(11) 0.0071(11)
C9 0.0348(14) 0.0349(12) 0.0322(13) -0.0024(10) 0.0086(11) -0.0013(10)
N1 0.0375(12) 0.0313(10) 0.0320(11) 0.0021(8) 0.0106(9) 0.0059(9)
C11 0.0391(14) 0.0378(13) 0.0346(13) -0.0018(11) 0.0162(11) -0.0003(11)
C12 0.0361(14) 0.0530(16) 0.0300(13) 0.0013(11) 0.0046(11) 0.0153(12)
C13 0.0391(15) 0.0486(16) 0.0430(16) 0.0133(13) 0.0133(13) 0.0083(13)
C14 0.0407(15) 0.0392(14) 0.0454(16) 0.0026(11) 0.0131(13) 0.0098(11)
C15 0.0471(17) 0.0470(16) 0.0576(19) 0.0078(14) 0.0153(15) 0.0083(13)
C16 0.0468(16) 0.0443(14) 0.0316(14) 0.0012(11) 0.0089(12) 0.0126(12)
O4 0.0502(13) 0.0752(15) 0.0447(12) 0.0072(11) -0.0010(11) 0.0113(11)
C18 0.0511(17) 0.0440(15) 0.0362(14) -0.0052(12) 0.0126(13) -0.0056(13)
C19 0.0539(18) 0.0319(13) 0.0467(17) -0.0024(11) 0.0178(15) -0.0013(12)
C20 0.0332(13) 0.0391(13) 0.0320(13) -0.0015(10) 0.0090(11) 0.0031(10)
C21 0.0451(16) 0.0473(16) 0.0507(17) 0.0059(13) 0.0114(14) 0.0014(13)
C22 0.0564(18) 0.0532(16) 0.0309(14) -0.0087(12) 0.0119(13) 0.0086(14)
O3 0.0775(17) 0.0501(13) 0.0593(15) -0.0129(10) -0.0068(14) -0.0021(11)
C24 0.0469(16) 0.0349(13) 0.0491(16) -0.0042(12) 0.0235(13) 0.0047(12)
C25 0.077(2) 0.067(2) 0.058(2) 0.0149(17) 0.0272(19) -0.0156(19)
C26 0.0560(19) 0.0430(16) 0.078(2) 0.0225(15) 0.0270(18) 0.0158(14)
C27 0.075(2) 0.0537(19) 0.073(2) -0.0172(17) 0.0333(19) 0.0128(17)
C28 0.075(2) 0.0312(14) 0.080(2) 0.0006(14) 0.032(2) 0.0059(14)
C29 0.068(2) 0.0572(18) 0.0340(15) 0.0028(13) 0.0170(15) -0.0027(15)
C30 0.0435(18) 0.085(3) 0.070(2) 0.0083(19) 0.0216(17) 0.0001(17)
C31 0.0562(19) 0.068(2) 0.0401(16) 0.0041(15) 0.0067(15) -0.0225(16)
C32 0.058(2) 0.082(3) 0.085(3) 0.005(2) 0.035(2) 0.024(2)
C33 0.066(2) 0.0517(19) 0.087(3) 0.0060(18) 0.030(2) 0.0218(17)
C34 0.070(2) 0.074(2) 0.061(2) 0.0092(18) 0.0086(19) -0.034(2)

loop_
_atom_type_symbol
_atom_type_description
_atom_type_scat_dispersion_real
_atom_type_scat_dispersion_imag
_atom_type_scat_source
C C 0.0033 0.0016 'International Tables Vol C Tables 4.2.6.8 and 6.1.1.4'
H H 0.0000 0.0000 'International Tables Vol C Tables 4.2.6.8 and 6.1.1.4'
N N 0.0061 0.0033 'International Tables Vol C Tables 4.2.6.8 and 6.1.1.4'
O O 0.0106 0.0060 'International Tables Vol C Tables 4.2.6.8 and 6.1.1.4'
S S 0.1246 0.1234 'International Tables Vol C Tables 4.2.6.8 and 6.1.1.4'
I I -0.4742 1.8119 'International Tables Vol C Tables 4.2.6.8 and 6.1.1.4'

loop_
_geom_angle_atom_site_label_1
_geom_angle_atom_site_label_2
_geom_angle_atom_site_label_3
_geom_angle
O2 S1 O1 120.40(13)
O2 S1 N2 106.07(11)
O1 S1 N2 105.93(12)
O2 S1 C7 108.23(12)
O1 S1 C7 107.57(12)
N2 S1 C7 108.11(11)
C6 N2 C12 118.2(2)
C6 N2 S1 117.71(16)
C12 N2 S1 117.84(16)
C9 C6 N2 124.7(2)
C9 C6 N1 117.5(2)
N2 C6 N1 117.7(2)
C20 C7 C16 120.3(2)
C20 C7 S1 120.19(19)
C16 C7 S1 119.56(19)
C15 C8 C21 118.7(3)
C15 C8 C12 120.4(3)
C21 C8 C12 120.8(3)
C6 C9 C11 123.6(2)
C6 C9 I1 121.59(19)
C11 C9 I1 114.79(18)
C19 N1 C13 112.5(2)
C19 N1 C6 125.8(2)
C13 N1 C6 121.7(2)
C18 C11 C31 118.4(3)
C18 C11 C9 122.3(2)
C31 C11 C9 119.3(2)
C8 C12 N2 111.1(2)
O4 C13 N1 124.1(3)
O4 C13 C26 128.8(3)
N1 C13 C26 107.1(3)
C24 C14 C20 121.2(2)
C33 C15 C8 120.4(3)
C22 C16 C7 119.3(2)
C29 C18 C11 120.8(3)
O3 C19 N1 124.5(3)
O3 C19 C28 127.8(3)
N1 C19 C28 107.7(3)
C7 C20 C14 119.5(2)
C30 C21 C8 120.5(3)
C16 C22 C24 121.4(3)
C14 C24 C22 118.3(2)
C14 C24 C27 120.6(3)
C22 C24 C27 121.1(3)
C34 C25 C29 119.8(3)
C13 C26 C28 106.2(2)
C19 C28 C26 106.1(3)
C18 C29 C25 120.3(3)
C32 C30 C21 120.1(3)
C34 C31 C11 120.2(3)
C30 C32 C33 120.2(3)
C32 C33 C15 120.1(3)
C25 C34 C31 120.5(3)

loop_
_geom_bond_atom_site_label_1
_geom_bond_atom_site_label_2
_geom_bond_distance
I1 C9 2.090(3)
S1 O2 1.4198(19)
S1 O1 1.4246(19)
S1 N2 1.653(2)
S1 C7 1.759(2)
N2 C6 1.424(3)
N2 C12 1.509(3)
C6 C9 1.322(4)
C6 N1 1.429(3)
C7 C20 1.380(3)
C7 C16 1.389(3)
C8 C15 1.383(4)
C8 C21 1.383(4)
C8 C12 1.505(4)
C9 C11 1.487(4)
N1 C19 1.396(4)
N1 C13 1.418(3)
C11 C18 1.382(4)
C11 C31 1.390(4)
C13 O4 1.185(4)
C13 C26 1.498(4)
C14 C24 1.381(4)
C14 C20 1.383(3)
C15 C33 1.382(4)
C16 C22 1.377(4)
C18 C29 1.372(4)
C19 O3 1.196(4)
C19 C28 1.499(4)
C21 C30 1.379(4)
C22 C24 1.389(4)
C24 C27 1.501(4)
C25 C34 1.361(5)
C25 C29 1.374(5)
C26 C28 1.503(5)
C30 C32 1.368(5)
C31 C34 1.382(5)
C32 C33 1.369(5)
